data_7005566
loop_
_publ_author_name
'Petrovic, Dejan'
'Bannenberg, Thomas'
'Randoll, S\"oren'
'Jones, Peter G.'
'Tamm, Matthias'

_publ_section_title
;
 Synthesis and reactivity of copper(I) complexes containing a
 bis(imidazolin-2-imine) pincer ligand.
;
_journal_issue 26
_journal_name_full 'Dalton transactions (Cambridge, England : 2003)'
_journal_page_first 2812
_journal_page_last 2822
_journal_paper_doi 10.1039/b703183a
_journal_year 2007
_chemical_formula_moiety 'C30 H48 Cu N7 O3, C3 H6 O, F6 P'
_chemical_formula_sum 'C33 H54 Cu F6 N7 O4 P'
_chemical_formula_weight 821.35
_chemical_name_systematic
;
?
;
_space_group_IT_number 2
_symmetry_cell_setting triclinic
_symmetry_space_group_name_Hall '-P 1'
_symmetry_space_group_name_H-M 'P -1'
_atom_sites_solution_hydrogens geom
_atom_sites_solution_primary direct
_atom_sites_solution_secondary difmap
_audit_creation_method SHELXL-97
_cell_angle_alpha 89.1268(3)
_cell_angle_beta 81.5051(3)
_cell_angle_gamma 74.4997(5)
_cell_formula_units_Z 4
_cell_length_a 9.3457(1)
_cell_length_b 16.0642(1)
_cell_length_c 28.0336(2)
_cell_measurement_reflns_used 14279
_cell_measurement_temperature 173
_cell_measurement_theta_max 25.38
_cell_measurement_theta_min 1.47
_cell_volume 4009.85(6)
_computing_cell_refinement 'DENZO (Nonius, 2001b)'
_computing_data_collection 'Kappa-CCD Control Software (Nonius, 2001a)'
_computing_data_reduction 'DENZO (Nonius, 2001b)'
_computing_molecular_graphics 'PLATON (Spek, 2003)'
_computing_publication_material 'PLATON (Spek, 2003)'
_computing_structure_refinement 'SHELXL97 (Sheldrick, 1998)'
_computing_structure_solution 'SIR92 (Altomare, 1994)'
_diffrn_ambient_temperature 173
_diffrn_detector ' CCD plate '
_diffrn_detector_area_resol_mean 18
_diffrn_measured_fraction_theta_full 0.998
_diffrn_measured_fraction_theta_max 0.995
_diffrn_measurement_device ' \k-geometry diffractometer '
_diffrn_measurement_device_type ' Nonius \k-CCD diffractometer'
_diffrn_measurement_method ' phi- and omega-rotation '
_diffrn_radiation_monochromator graphite
_diffrn_radiation_source 'NONIUS FR 591 rotating anode'
_diffrn_radiation_type 'Mo K\a'
_diffrn_radiation_wavelength 0.71073
_diffrn_reflns_av_R_equivalents 0.040
_diffrn_reflns_av_sigmaI/netI 0.0304
_diffrn_reflns_limit_h_max 11
_diffrn_reflns_limit_h_min 0
_diffrn_reflns_limit_k_max 19
_diffrn_reflns_limit_k_min -18
_diffrn_reflns_limit_l_max 33
_diffrn_reflns_limit_l_min -33
_diffrn_reflns_number 62895
_diffrn_reflns_theta_full 25.00
_diffrn_reflns_theta_max 25.38
_diffrn_reflns_theta_min 1.47
_diffrn_standards_decay_% 0
_exptl_absorpt_coefficient_mu 0.656
_exptl_absorpt_correction_type multi-scan
_exptl_absorpt_process_details 'applied during the scaling procedure by DENZO; Nonius, 2001b'
_exptl_crystal_colour green
_exptl_crystal_density_diffrn 1.361
_exptl_crystal_density_meas ?
_exptl_crystal_density_method none
_exptl_crystal_description fragment
_exptl_crystal_F_000 1724
_exptl_crystal_size_max 0.350
_exptl_crystal_size_mid 0.240
_exptl_crystal_size_min 0.100
_refine_diff_density_max 0.674
_refine_diff_density_min -0.587
_refine_diff_density_rms 0.059
_refine_ls_extinction_method none
_refine_ls_goodness_of_fit_ref 1.047
_refine_ls_hydrogen_treatment 'Free hydrogen carbonates, rigid methyls, others riding'
_refine_ls_matrix_type full
_refine_ls_number_parameters 1012
_refine_ls_number_reflns 14678
_refine_ls_number_restraints 90
_refine_ls_restrained_S_all 1.050
_refine_ls_R_factor_all 0.0621
_refine_ls_R_factor_gt 0.0490
_refine_ls_shift/su_max 0.001
_refine_ls_shift/su_mean 0.000
_refine_ls_structure_factor_coef Fsqd
_refine_ls_weighting_details 'w=1/[\s^2^(Fo^2^)+(0.0494P)^2^+5.6590P] where P=(Fo^2^+2Fc^2^)/3'
_refine_ls_weighting_scheme calc
_refine_ls_wR_factor_gt 0.1161
_refine_ls_wR_factor_ref 0.1228
_reflns_number_gt 12242
_reflns_number_total 14678
_reflns_threshold_expression >2sigma(I)
_cod_data_source_file b703183a.txt
_cod_data_source_block dpet8
_cod_depositor_comments
;
The following automatic conversions were performed:
'_symmetry_cell_setting' value 'Triclinic' changed to 'triclinic'
according to '/home/saulius/struct/CIF-dictionaries/cif_core.dic'
dictionary named 'cif_core.dic' version 2.4.1 from 2010-06-29.

Automatic conversion script
Id: cif_fix_enum 1527 2010-12-29 10:47:43Z saulius 

The following automatic conversions were performed:

'_exptl_crystal_density_meas' value 'none' was changed to '?' - the
value is perceived as not measured.

Automatic conversion script
Id: cif_fix_values 3008 2015-01-20 13:52:24Z robertas 
;
_cod_database_code 7005566

loop_
_symmetry_equiv_pos_site_id
_symmetry_equiv_pos_as_xyz
1 x,y,z
2 -x,-y,-z

loop_
_atom_site_aniso_label
_atom_site_aniso_U_11
_atom_site_aniso_U_22
_atom_site_aniso_U_33
_atom_site_aniso_U_23
_atom_site_aniso_U_13
_atom_site_aniso_U_12
Cu1 0.0252(2) 0.0195(2) 0.0232(2) 0.0005(1) 0.0004(1) -0.0052(1)
O1 0.0507(14) 0.0395(12) 0.0336(11) 0.0104(9) -0.0019(10) -0.0209(10)
O2 0.0716(18) 0.099(2) 0.0439(14) 0.0284(14) -0.0172(13) -0.0614(17)
O3 0.0659(17) 0.0762(18) 0.0442(14) 0.0243(13) -0.0143(12) -0.0496(15)
N1 0.0223(11) 0.0256(11) 0.0214(11) 0.0016(9) -0.0045(9) -0.0068(9)
N2 0.0352(14) 0.0210(12) 0.0337(13) -0.0010(10) 0.0083(11) -0.0015(10)
N3 0.0235(12) 0.0205(11) 0.0335(13) -0.0030(9) 0.0021(10) -0.0052(9)
N4 0.0418(15) 0.0234(12) 0.0318(13) -0.0012(10) -0.0046(11) -0.0029(11)
N5 0.0432(15) 0.0242(12) 0.0374(14) -0.0027(10) -0.0068(12) -0.0034(11)
N6 0.0294(13) 0.0320(13) 0.0342(13) -0.0060(10) -0.0013(10) -0.0038(10)
N7 0.0251(12) 0.0306(13) 0.0371(14) -0.0059(10) 0.0018(10) -0.0071(10)
C1 0.0248(14) 0.0335(15) 0.0247(14) 0.0002(11) -0.0028(11) -0.0063(12)
C2 0.0382(18) 0.0470(19) 0.0319(16) 0.0020(14) 0.0050(13) -0.0155(15)
C3 0.051(2) 0.048(2) 0.0387(18) 0.0124(15) 0.0014(15) -0.0250(16)
C4 0.0422(18) 0.0292(15) 0.0394(17) 0.0096(13) -0.0083(14) -0.0152(13)
C5 0.0266(14) 0.0255(14) 0.0305(14) 0.0017(11) -0.0088(12) -0.0104(11)
C6 0.0301(15) 0.0328(15) 0.0308(15) -0.0019(12) 0.0044(12) -0.0034(12)
C7 0.0299(15) 0.0217(13) 0.0389(16) -0.0005(12) -0.0035(13) -0.0059(12)
C8 0.0340(16) 0.0220(14) 0.0275(14) -0.0049(11) 0.0032(12) -0.0010(12)
C9 0.062(2) 0.0239(15) 0.0456(19) 0.0051(14) -0.0098(17) -0.0063(15)
C10 0.063(2) 0.0235(15) 0.053(2) 0.0027(14) -0.0140(18) -0.0101(15)
C11 0.0262(14) 0.0200(13) 0.0339(15) -0.0034(11) -0.0018(12) -0.0034(11)
C12 0.0380(18) 0.053(2) 0.0359(17) -0.0105(15) 0.0072(14) -0.0075(15)
C13 0.0317(17) 0.052(2) 0.0431(19) -0.0102(15) 0.0102(14) -0.0113(15)
C14 0.0474(19) 0.0343(16) 0.0325(16) -0.0036(13) -0.0094(14) -0.0033(14)
C15 0.058(2) 0.0359(17) 0.0422(18) -0.0050(14) -0.0116(16) -0.0111(16)
C16 0.043(2) 0.064(2) 0.054(2) -0.0198(19) -0.0134(17) 0.0008(18)
C17 0.093(3) 0.043(2) 0.0362(19) 0.0003(15) -0.0200(19) -0.007(2)
C18 0.0417(18) 0.0332(16) 0.0402(17) -0.0082(13) -0.0091(14) -0.0067(14)
C19' 0.082(9) 0.048(5) 0.057(6) 0.007(4) -0.047(6) -0.012(5)
C20' 0.056(5) 0.084(8) 0.047(5) -0.027(6) -0.018(4) 0.010(6)
C21' 0.048(6) 0.111(12) 0.109(11) 0.047(9) -0.034(6) -0.039(8)
C22 0.0374(17) 0.0341(16) 0.0406(17) -0.0074(13) -0.0146(14) -0.0007(13)
C23 0.055(2) 0.0383(18) 0.059(2) -0.0119(16) -0.0224(18) -0.0076(16)
C24 0.0340(17) 0.049(2) 0.051(2) -0.0064(16) -0.0132(15) -0.0057(15)
C25 0.059(2) 0.056(2) 0.042(2) -0.0005(17) -0.0127(17) 0.0036(18)
C26 0.0263(16) 0.0384(17) 0.0481(19) -0.0076(14) -0.0082(14) -0.0059(13)
C27 0.0282(17) 0.052(2) 0.068(2) -0.0048(18) -0.0080(16) -0.0121(15)
C28 0.0382(19) 0.055(2) 0.069(3) -0.0234(19) -0.0165(18) -0.0048(16)
C29 0.046(2) 0.062(2) 0.046(2) 0.0045(17) -0.0117(16) -0.0181(18)
C30 0.0421(18) 0.0317(16) 0.0354(17) 0.0069(13) -0.0036(14) -0.0133(14)
C20 0.056(6) 0.121(12) 0.040(5) -0.015(6) -0.008(4) -0.006(7)
C21 0.097(11) 0.057(7) 0.114(12) 0.003(6) -0.060(8) -0.029(7)
C19 0.042(5) 0.045(5) 0.067(6) -0.011(4) -0.026(5) -0.001(4)
Cu2 0.0363(2) 0.0304(2) 0.0214(2) -0.0026(1) -0.0040(1) -0.0122(2)
O4 0.0571(15) 0.0526(14) 0.0341(12) -0.0017(10) -0.0153(11) -0.0256(12)
O5 0.0543(17) 0.089(2) 0.0565(16) -0.0278(15) -0.0148(13) -0.0241(16)
O6 0.0584(17) 0.081(2) 0.0493(15) -0.0189(14) -0.0193(13) -0.0247(15)
N8 0.0332(13) 0.0317(13) 0.0250(12) -0.0049(10) -0.0036(10) -0.0091(10)
N9 0.0530(16) 0.0355(14) 0.0233(12) 0.0003(10) -0.0070(11) -0.0210(12)
N10 0.0444(15) 0.0327(13) 0.0267(12) 0.0039(10) -0.0102(11) -0.0165(11)
N11 0.0447(15) 0.0396(14) 0.0266(13) 0.0014(11) -0.0040(11) -0.0120(12)
N12 0.0494(17) 0.0372(14) 0.0331(14) 0.0008(11) -0.0074(12) -0.0074(12)
N13 0.0403(15) 0.0320(13) 0.0374(14) 0.0016(11) 0.0000(11) -0.0134(11)
N14 0.0353(14) 0.0403(15) 0.0393(14) 0.0019(11) -0.0105(11) -0.0130(12)
C31 0.0336(16) 0.0326(15) 0.0333(16) -0.0070(12) -0.0027(13) -0.0103(13)
C32 0.050(2) 0.0416(18) 0.0427(18) -0.0062(14) -0.0117(15) -0.0201(16)
C33 0.061(2) 0.053(2) 0.0391(19) -0.0082(16) -0.0202(17) -0.0214(18)
C34 0.052(2) 0.051(2) 0.0304(16) 0.0002(14) -0.0144(15) -0.0159(16)
C35 0.0331(16) 0.0359(16) 0.0278(15) -0.0026(12) -0.0044(12) -0.0065(13)
C36 0.050(2) 0.0428(18) 0.0316(16) -0.0018(13) -0.0059(14) -0.0223(15)
C37 0.0501(19) 0.0431(18) 0.0282(15) 0.0039(13) -0.0101(14) -0.0189(15)
C38 0.0460(18) 0.0302(15) 0.0273(15) 0.0020(12) -0.0044(13) -0.0158(14)
C39 0.063(2) 0.051(2) 0.0253(16) 0.0041(14) -0.0056(15) -0.0134(18)
C40 0.065(2) 0.050(2) 0.0326(17) 0.0049(15) -0.0145(16) -0.0085(18)
C41 0.0370(17) 0.0339(16) 0.0239(14) 0.0032(12) -0.0043(12) -0.0113(13)
C42 0.065(2) 0.0352(17) 0.0429(19) 0.0002(14) -0.0040(17) -0.0228(17)
C43 0.053(2) 0.049(2) 0.051(2) 0.0035(16) -0.0163(17) -0.0286(18)
C44 0.0410(18) 0.0442(18) 0.0352(17) 0.0031(14) -0.0023(14) -0.0113(15)
C45 0.066(2) 0.047(2) 0.045(2) -0.0046(16) -0.0043(18) -0.0074(18)
C46 0.045(2) 0.073(3) 0.043(2) 0.0098(18) -0.0081(16) -0.0004(19)
C47 0.054(2) 0.065(3) 0.076(3) -0.006(2) 0.004(2) -0.025(2)
C48 0.047(2) 0.044(2) 0.052(2) -0.0068(16) -0.0091(17) -0.0036(16)
C49 0.098(4) 0.039(3) 0.080(4) 0.003(2) 0.009(3) 0.000(3)
C50 0.046(3) 0.107(5) 0.103(5) -0.036(4) -0.011(3) -0.016(3)
C51 0.054(3) 0.070(3) 0.051(3) -0.005(2) 0.011(2) 0.005(2)
C52 0.0406(19) 0.0419(19) 0.055(2) 0.0084(16) 0.0114(16) -0.0046(15)
C53 0.084(3) 0.055(3) 0.091(4) -0.011(2) 0.039(3) -0.011(2)
C54 0.042(2) 0.077(3) 0.090(3) 0.040(3) -0.003(2) 0.000(2)
C55 0.041(2) 0.057(2) 0.075(3) 0.011(2) 0.0058(19) -0.0140(18)
C56 0.0305(17) 0.059(2) 0.0461(19) 0.0049(16) -0.0099(14) -0.0089(15)
C57 0.058(3) 0.107(4) 0.071(3) 0.035(3) 0.005(2) 0.001(3)
C58 0.048(2) 0.066(3) 0.101(4) -0.029(3) -0.014(2) 0.009(2)
C59 0.051(2) 0.081(3) 0.065(3) 0.017(2) -0.026(2) -0.018(2)
C60 0.056(2) 0.060(2) 0.0288(16) -0.0003(15) -0.0090(15) -0.0328(19)
O7 0.105(2) 0.0498(16) 0.0616(17) 0.0148(14) -0.0084(16) -0.0350(16)
C61 0.063(2) 0.051(2) 0.045(2) 0.0096(17) -0.0211(17) -0.0292(18)
C62 0.120(4) 0.054(3) 0.071(3) 0.002(2) 0.004(3) -0.020(3)
C63 0.062(2) 0.073(3) 0.049(2) 0.0123(19) -0.0206(19) -0.025(2)
O8 0.084(2) 0.0456(16) 0.104(3) -0.0075(16) -0.0379(19) 0.0017(15)
C64 0.059(3) 0.051(2) 0.083(3) -0.008(2) -0.037(2) 0.000(2)
C65 0.097(4) 0.120(5) 0.104(5) -0.013(4) -0.025(4) -0.024(4)
C66 0.126(5) 0.061(3) 0.129(5) 0.021(3) -0.059(4) -0.024(3)
P1 0.0575(6) 0.0480(5) 0.0446(5) -0.0015(4) 0.0052(4) -0.0142(5)
F1 0.137(3) 0.108(3) 0.172(4) 0.006(2) 0.091(3) -0.042(2)
F2 0.246(5) 0.134(3) 0.099(3) -0.052(2) -0.011(3) -0.083(3)
F3 0.097(2) 0.0613(16) 0.124(2) 0.0217(16) 0.0476(18) -0.0099(15)
F4 0.096(2) 0.158(3) 0.120(3) -0.062(2) -0.030(2) -0.026(2)
F5 0.098(2) 0.0746(18) 0.097(2) 0.0285(15) -0.0186(17) -0.0115(15)
F6 0.090(2) 0.123(3) 0.159(3) 0.044(3) 0.038(2) 0.049(2)
P2 0.0686(6) 0.0305(4) 0.0498(5) -0.0036(4) -0.0081(5) -0.0092(4)
F7 0.127(3) 0.115(2) 0.094(2) -0.0120(18) -0.0026(19) -0.081(2)
F8 0.266(5) 0.145(3) 0.083(2) -0.053(2) 0.048(3) -0.154(4)
F9 0.101(2) 0.126(3) 0.136(3) -0.019(2) 0.023(2) -0.062(2)
F10 0.135(3) 0.156(3) 0.088(2) -0.077(2) 0.011(2) -0.021(2)
F11 0.214(4) 0.077(2) 0.274(5) 0.063(3) -0.190(4) -0.048(3)
F12 0.130(3) 0.075(2) 0.236(5) 0.062(3) -0.038(3) 0.017(2)

loop_
_atom_site_label
_atom_site_type_symbol
_atom_site_thermal_displace_type
_atom_site_fract_x
_atom_site_fract_y
_atom_site_fract_z
_atom_site_occupancy
_atom_site_U_iso_or_equiv
_atom_site_calc_flag
_atom_site_refinement_flags
Cu1 Cu Uani 0.64651(4) 0.12837(2) 0.36193(1) 1.000 0.0232(1) . .
O1 O Uani 0.5236(3) 0.05890(14) 0.39163(7) 1.000 0.0401(7) . .
O2 O Uani 0.6022(3) 0.0461(2) 0.46230(9) 1.000 0.0634(10) . .
O3 O Uani 0.4060(3) -0.00095(18) 0.44912(9) 1.000 0.0558(9) . .
N1 N Uani 0.7572(2) 0.19652(14) 0.32274(8) 1.000 0.0229(6) . .
N2 N Uani 0.8053(3) 0.03397(14) 0.32804(9) 1.000 0.0325(8) . .
N3 N Uani 0.5133(2) 0.24391(14) 0.38148(8) 1.000 0.0266(7) . .
N4 N Uani 0.9157(3) -0.09208(15) 0.37315(9) 1.000 0.0335(8) . .
N5 N Uani 0.7616(3) -0.10700(15) 0.32409(9) 1.000 0.0359(8) . .
N6 N Uani 0.4113(3) 0.27403(15) 0.46741(9) 1.000 0.0330(8) . .
N7 N Uani 0.2572(3) 0.26166(15) 0.41777(9) 1.000 0.0316(8) . .
C1 C Uani 0.8762(3) 0.15625(18) 0.29105(10) 1.000 0.0281(8) . .
C2 C Uani 0.9481(4) 0.2037(2) 0.25882(11) 1.000 0.0393(10) . .
C3 C Uani 0.8922(4) 0.2926(2) 0.26016(12) 1.000 0.0446(11) . .
C4 C Uani 0.7682(4) 0.33327(19) 0.29304(11) 1.000 0.0357(10) . .
C5 C Uani 0.7025(3) 0.28264(17) 0.32444(10) 1.000 0.0264(8) . .
C6 C Uani 0.9198(3) 0.05917(19) 0.29418(11) 1.000 0.0331(9) . .
C7 C Uani 0.5693(3) 0.31621(17) 0.36281(11) 1.000 0.0305(8) . .
C8 C Uani 0.8295(3) -0.04924(17) 0.34025(10) 1.000 0.0299(8) . .
C9 C Uani 0.9038(4) -0.1760(2) 0.37579(12) 1.000 0.0447(10) . .
C10 C Uani 0.8097(4) -0.1849(2) 0.34619(13) 1.000 0.0463(11) . .
C11 C Uani 0.4027(3) 0.26035(17) 0.41986(10) 1.000 0.0275(8) . .
C12 C Uani 0.2698(4) 0.2851(2) 0.49365(12) 1.000 0.0444(11) . .
C13 C Uani 0.1769(4) 0.2765(2) 0.46374(12) 1.000 0.0438(11) . .
C14 C Uani 1.0178(4) -0.0623(2) 0.40216(11) 1.000 0.0391(10) . .
C15 C Uani 0.9717(4) 0.0357(2) 0.41046(12) 1.000 0.0452(11) . .
C16 C Uani 1.1775(4) -0.0934(3) 0.37561(14) 1.000 0.0557(12) . .
C17 C Uani 1.0051(5) -0.1024(2) 0.45209(12) 1.000 0.0585(14) . .
C18 C Uani 0.6630(4) -0.09664(19) 0.28520(11) 1.000 0.0386(10) . .
C19' C Uani 0.6052(18) -0.0049(5) 0.2720(4) 0.501(17) 0.060(4) . .
C20' C Uani 0.7627(12) -0.1470(10) 0.2415(4) 0.501(17) 0.067(4) . .
C21' C Uani 0.5413(14) -0.1367(12) 0.3053(6) 0.501(17) 0.084(6) . .
C22 C Uani 0.5408(4) 0.2831(2) 0.49149(11) 1.000 0.0381(10) . .
C23 C Uani 0.5278(4) 0.3796(2) 0.49650(14) 1.000 0.0501(11) . .
C24 C Uani 0.6925(4) 0.2351(2) 0.46356(13) 1.000 0.0449(11) . .
C25 C Uani 0.5277(4) 0.2435(3) 0.54139(13) 1.000 0.0555(12) . .
C26 C Uani 0.1892(3) 0.2548(2) 0.37282(12) 1.000 0.0378(10) . .
C27 C Uani 0.0205(4) 0.2682(2) 0.38769(14) 1.000 0.0490(11) . .
C28 C Uani 0.2558(4) 0.1663(2) 0.34842(15) 1.000 0.0544(14) . .
C29 C Uani 0.2151(4) 0.3250(2) 0.33806(13) 1.000 0.0502(12) . .
C30 C Uani 0.5169(4) 0.03578(19) 0.43467(11) 1.000 0.0360(10) . .
C20 C Uani 0.7538(13) -0.0916(13) 0.2368(3) 0.499(17) 0.076(5) . .
C21 C Uani 0.5908(19) -0.1723(7) 0.2851(7) 0.499(17) 0.083(6) . .
C19 C Uani 0.5266(12) -0.0161(6) 0.2924(4) 0.499(17) 0.051(3) . .
Cu2 Cu Uani 0.99458(4) 0.67662(2) 0.12259(1) 1.000 0.0287(1) . .
O4 O Uani 0.8681(3) 0.65325(15) 0.07901(8) 1.000 0.0449(8) . .
O5 O Uani 1.0536(3) 0.5478(2) 0.04187(10) 1.000 0.0647(10) . .
O6 O Uani 0.8237(3) 0.5789(2) 0.02105(10) 1.000 0.0603(10) . .
N8 N Uani 1.0861(3) 0.71688(15) 0.17200(8) 1.000 0.0299(7) . .
N9 N Uani 1.0537(3) 0.77136(16) 0.08799(8) 1.000 0.0354(8) . .
N10 N Uani 0.9718(3) 0.58996(16) 0.17110(8) 1.000 0.0329(8) . .
N11 N Uani 1.1518(3) 0.75078(17) 0.00240(9) 1.000 0.0370(8) . .
N12 N Uani 0.9258(3) 0.83626(17) 0.02197(9) 1.000 0.0406(9) . .
N13 N Uani 1.0186(3) 0.43779(16) 0.14975(9) 1.000 0.0365(8) . .
N14 N Uani 0.7833(3) 0.51308(17) 0.16677(9) 1.000 0.0372(8) . .
C31 C Uani 1.1385(3) 0.78663(19) 0.16356(11) 1.000 0.0330(9) . .
C32 C Uani 1.1956(4) 0.8202(2) 0.19967(12) 1.000 0.0427(11) . .
C33 C Uani 1.1940(4) 0.7808(2) 0.24386(12) 1.000 0.0484(11) . .
C34 C Uani 1.1387(4) 0.7094(2) 0.25182(11) 1.000 0.0432(11) . .
C35 C Uani 1.0860(3) 0.67751(19) 0.21455(10) 1.000 0.0328(9) . .
C36 C Uani 1.1274(4) 0.8222(2) 0.11383(11) 1.000 0.0395(10) . .
C37 C Uani 1.0207(4) 0.6013(2) 0.21701(11) 1.000 0.0388(10) . .
C38 C Uani 1.0453(4) 0.78634(19) 0.04091(10) 1.000 0.0335(9) . .
C39 C Uani 1.0970(4) 0.7796(2) -0.03953(11) 1.000 0.0469(11) . .
C40 C Uani 0.9591(4) 0.8313(2) -0.02780(12) 1.000 0.0498(11) . .
C41 C Uani 0.9284(3) 0.51838(19) 0.16395(10) 1.000 0.0313(9) . .
C42 C Uani 0.9290(4) 0.3842(2) 0.14393(12) 1.000 0.0463(11) . .
C43 C Uani 0.7861(4) 0.4300(2) 0.15389(13) 1.000 0.0472(12) . .
C44 C Uani 1.3104(4) 0.6956(2) 0.00078(11) 1.000 0.0405(10) . .
C45 C Uani 1.3430(5) 0.6285(2) -0.04010(13) 1.000 0.0545(12) . .
C46 C Uani 1.3368(4) 0.6471(3) 0.04689(13) 1.000 0.0566(14) . .
C47 C Uani 1.4132(5) 0.7559(3) -0.00943(17) 1.000 0.0646(16) . .
C48 C Uani 0.7771(4) 0.8905(2) 0.04648(13) 1.000 0.0491(12) . .
C49 C Uani 0.7709(7) 0.9842(3) 0.0318(2) 0.839(6) 0.078(2) . .
C50 C Uani 0.6592(6) 0.8584(5) 0.0276(2) 0.839(6) 0.086(3) . .
C51 C Uani 0.7577(6) 0.8869(3) 0.10079(16) 0.839(6) 0.0644(17) . .
C52 C Uani 1.1876(4) 0.4040(2) 0.14348(13) 1.000 0.0491(11) . .
C53 C Uani 1.2359(6) 0.3360(3) 0.10228(18) 1.000 0.0835(19) . .
C54 C Uani 1.2296(4) 0.3621(3) 0.19019(17) 1.000 0.0739(16) . .
C55 C Uani 1.2651(4) 0.4744(3) 0.13003(16) 1.000 0.0591(14) . .
C56 C Uani 0.6366(4) 0.5796(2) 0.18130(13) 1.000 0.0454(11) . .
C57 C Uani 0.5475(5) 0.5405(4) 0.22161(17) 1.000 0.0850(19) . .
C58 C Uani 0.6538(5) 0.6643(3) 0.19911(19) 1.000 0.0757(18) . .
C59 C Uani 0.5569(5) 0.5956(3) 0.13733(15) 1.000 0.0640(16) . .
C60 C Uani 0.9215(4) 0.5930(2) 0.04791(11) 1.000 0.0446(11) . .
C50' C Uiso 0.688(3) 0.8346(15) 0.0806(8) 0.161(6) 0.062(5) . .
C51' C Uiso 0.787(3) 0.9601(13) 0.0807(8) 0.161(6) 0.062(5) . .
C49' C Uiso 0.656(2) 0.9265(17) 0.0137(8) 0.161(6) 0.062(5) . .
O7 O Uani 0.6561(4) 0.26627(18) 0.15157(10) 1.000 0.0699(10) . .
C61 C Uani 0.6548(4) 0.2023(2) 0.17421(13) 1.000 0.0490(12) . .
C62 C Uani 0.7453(6) 0.1151(3) 0.15529(18) 1.000 0.0842(19) . .
C63 C Uani 0.5615(5) 0.2066(3) 0.22249(14) 1.000 0.0588(14) . .
O8 O Uani 0.1223(4) 0.67264(18) 0.44146(13) 1.000 0.0790(13) . .
C64 C Uani 0.1809(5) 0.6009(3) 0.42477(17) 1.000 0.0643(16) . .
C65 C Uani 0.2789(7) 0.5865(4) 0.3777(2) 1.000 0.107(3) . .
C66 C Uani 0.1577(7) 0.5243(3) 0.4506(2) 1.000 0.102(3) . .
P1 P Uani 0.27123(12) 0.06117(6) 0.14911(3) 1.000 0.0513(3) . .
F1 F Uani 0.3854(4) 0.0939(2) 0.11298(16) 1.000 0.1492(19) . .
F2 F Uani 0.2405(6) 0.0106(3) 0.10654(14) 1.000 0.154(2) . .
F3 F Uani 0.1490(3) 0.02971(17) 0.18426(12) 1.000 0.1032(11) . .
F4 F Uani 0.2925(4) 0.1165(3) 0.19160(13) 1.000 0.1241(16) . .
F5 F Uani 0.1413(3) 0.14404(18) 0.13921(11) 1.000 0.0920(11) . .
F6 F Uani 0.3928(4) -0.0210(2) 0.15964(15) 1.000 0.1454(16) . .
P2 P Uani 0.81441(12) 0.55502(6) 0.35625(4) 1.000 0.0505(3) . .
F7 F Uani 0.9501(4) 0.5962(2) 0.34087(11) 1.000 0.1039(14) . .
F8 F Uani 0.8554(6) 0.5035(3) 0.30674(12) 1.000 0.153(2) . .
F9 F Uani 0.6816(4) 0.5127(2) 0.37017(14) 1.000 0.1189(16) . .
F10 F Uani 0.7824(4) 0.6071(3) 0.40406(12) 1.000 0.1319(16) . .
F11 F Uani 0.7160(5) 0.6313(2) 0.33201(19) 1.000 0.171(2) . .
F12 F Uani 0.9169(5) 0.4802(2) 0.37923(18) 1.000 0.155(2) . .
H2 H Uiso 1.03360 0.17590 0.23640 1.000 0.0470 calc R
H3 H Uiso 0.406(5) -0.019(3) 0.4810(17) 1.000 0.080(14) . .
H12 H Uiso 0.24360 0.29680 0.52740 1.000 0.0530 calc R
H13 H Uiso 0.07330 0.28000 0.47240 1.000 0.0520 calc R
H19D H Uiso 0.68970 0.01800 0.25890 0.501(17) 0.0890 calc .
H19E H Uiso 0.54920 0.02920 0.30080 0.501(17) 0.0890 calc .
H19F H Uiso 0.53870 -0.00160 0.24770 0.501(17) 0.0890 calc .
H20D H Uiso 0.79910 -0.20790 0.24960 0.501(17) 0.1000 calc .
H20E H Uiso 0.84840 -0.12300 0.23200 0.501(17) 0.1000 calc .
H20F H Uiso 0.70480 -0.14270 0.21470 0.501(17) 0.1000 calc .
H21D H Uiso 0.58430 -0.19850 0.30960 0.501(17) 0.1260 calc .
H21E H Uiso 0.46770 -0.12890 0.28290 0.501(17) 0.1260 calc .
H21F H Uiso 0.49180 -0.10900 0.33650 0.501(17) 0.1260 calc .
H31 H Uiso 0.93940 0.32620 0.23820 1.000 0.0540 calc R
H4 H Uiso 0.72960 0.39440 0.29390 1.000 0.0430 calc R
H9 H Uiso 0.95410 -0.21970 0.39530 1.000 0.0540 calc R
H10 H Uiso 0.78050 -0.23600 0.34110 1.000 0.0550 calc R
H72 H Uiso 0.48960 0.35910 0.34900 1.000 0.0370 calc R
H151 H Uiso 0.98390 0.06400 0.37950 1.000 0.0680 calc R
H152 H Uiso 1.03530 0.05140 0.43170 1.000 0.0680 calc R
H153 H Uiso 0.86640 0.05450 0.42550 1.000 0.0680 calc R
H161 H Uiso 1.18230 -0.06990 0.34310 1.000 0.0840 calc R
H162 H Uiso 1.20740 -0.15670 0.37330 1.000 0.0840 calc R
H163 H Uiso 1.24570 -0.07360 0.39330 1.000 0.0840 calc R
H171 H Uiso 0.89990 -0.08620 0.46740 1.000 0.0880 calc R
H172 H Uiso 1.06590 -0.08110 0.47220 1.000 0.0880 calc R
H173 H Uiso 1.04130 -0.16550 0.44860 1.000 0.0880 calc R
H231 H Uiso 0.43200 0.40820 0.51620 1.000 0.0750 calc R
H232 H Uiso 0.53240 0.40490 0.46450 1.000 0.0750 calc R
H233 H Uiso 0.61080 0.38750 0.51200 1.000 0.0750 calc R
H241 H Uiso 0.69500 0.17440 0.45880 1.000 0.0670 calc R
H242 H Uiso 0.77250 0.23860 0.48180 1.000 0.0670 calc R
H243 H Uiso 0.70740 0.26150 0.43210 1.000 0.0670 calc R
H251 H Uiso 0.43690 0.27740 0.56170 1.000 0.0830 calc R
H252 H Uiso 0.61600 0.24380 0.55630 1.000 0.0830 calc R
H253 H Uiso 0.52180 0.18390 0.53810 1.000 0.0830 calc R
H271 H Uiso 0.00310 0.22310 0.41000 1.000 0.0730 calc R
H272 H Uiso -0.02640 0.26510 0.35900 1.000 0.0730 calc R
H273 H Uiso -0.02330 0.32510 0.40370 1.000 0.0730 calc R
H281 H Uiso 0.24880 0.12140 0.37210 1.000 0.0820 calc R
H282 H Uiso 0.36140 0.15980 0.33530 1.000 0.0820 calc R
H283 H Uiso 0.20010 0.16040 0.32220 1.000 0.0820 calc R
H291 H Uiso 0.18750 0.38070 0.35560 1.000 0.0750 calc R
H292 H Uiso 0.15310 0.32850 0.31240 1.000 0.0750 calc R
H293 H Uiso 0.32120 0.31100 0.32390 1.000 0.0750 calc R
H61 H Uiso 0.92750 0.03250 0.26200 1.000 0.0400 calc R
H62 H Uiso 1.01870 0.03910 0.30540 1.000 0.0400 calc R
H71 H Uiso 0.59910 0.34500 0.38920 1.000 0.0370 calc R
H19A H Uiso 0.46680 -0.01780 0.32400 0.499(17) 0.0770 calc .
H19B H Uiso 0.46460 -0.01570 0.26700 0.499(17) 0.0770 calc .
H19C H Uiso 0.56190 0.03620 0.29060 0.499(17) 0.0770 calc .
H20A H Uiso 0.83630 -0.14430 0.23050 0.499(17) 0.1130 calc .
H20B H Uiso 0.79480 -0.04140 0.23670 0.499(17) 0.1130 calc .
H20C H Uiso 0.68940 -0.08560 0.21170 0.499(17) 0.1130 calc .
H21A H Uiso 0.54570 -0.18090 0.31800 0.499(17) 0.1240 calc .
H21B H Uiso 0.66780 -0.22500 0.27300 0.499(17) 0.1240 calc .
H21C H Uiso 0.51290 -0.15900 0.26410 0.499(17) 0.1240 calc .
H6 H Uiso 0.875(7) 0.536(4) 0.000(2) 1.000 0.14(2) . .
H32 H Uiso 1.23480 0.86880 0.19410 1.000 0.0510 calc R
H40 H Uiso 0.89480 0.85970 -0.04980 1.000 0.0600 calc R
H42 H Uiso 0.96320 0.32480 0.13440 1.000 0.0560 calc R
H43 H Uiso 0.70080 0.40910 0.15240 1.000 0.0570 calc R
H361 H Uiso 1.06860 0.88350 0.11610 1.000 0.0470 calc R
H362 H Uiso 1.22890 0.81870 0.09630 1.000 0.0470 calc R
H371 H Uiso 1.09720 0.54850 0.22400 1.000 0.0470 calc R
H372 H Uiso 0.93420 0.61100 0.24330 1.000 0.0470 calc R
H451 H Uiso 1.33920 0.65770 -0.07100 1.000 0.0820 calc R
H452 H Uiso 1.26760 0.59570 -0.03550 1.000 0.0820 calc R
H453 H Uiso 1.44310 0.58910 -0.04010 1.000 0.0820 calc R
H461 H Uiso 1.26050 0.61550 0.05520 1.000 0.0850 calc R
H462 H Uiso 1.33030 0.68820 0.07310 1.000 0.0850 calc R
H33 H Uiso 1.23140 0.80320 0.26910 1.000 0.0580 calc R
H34 H Uiso 1.13710 0.68280 0.28230 1.000 0.0520 calc R
H39 H Uiso 1.14870 0.76510 -0.07130 1.000 0.0560 calc R
H473 H Uiso 1.38680 0.80090 0.01600 1.000 0.0970 calc R
H491 H Uiso 0.77930 0.98790 -0.00340 0.839(6) 0.1180 calc .
H492 H Uiso 0.85420 1.00120 0.04270 0.839(6) 0.1180 calc .
H493 H Uiso 0.67540 1.02290 0.04670 0.839(6) 0.1180 calc .
H501 H Uiso 0.66690 0.86610 -0.00730 0.839(6) 0.1290 calc .
H502 H Uiso 0.55960 0.89120 0.04330 0.839(6) 0.1290 calc .
H503 H Uiso 0.67400 0.79700 0.03460 0.839(6) 0.1290 calc .
H511 H Uiso 0.83970 0.90390 0.11260 0.839(6) 0.0970 calc .
H512 H Uiso 0.75940 0.82790 0.11060 0.839(6) 0.0970 calc .
H513 H Uiso 0.66150 0.92650 0.11440 0.839(6) 0.0970 calc .
H531 H Uiso 1.19690 0.36140 0.07320 1.000 0.1260 calc R
H532 H Uiso 1.19590 0.28670 0.11160 1.000 0.1260 calc R
H533 H Uiso 1.34580 0.31660 0.09570 1.000 0.1260 calc R
H541 H Uiso 1.18830 0.31220 0.19580 1.000 0.1110 calc R
H542 H Uiso 1.18850 0.40410 0.21710 1.000 0.1110 calc R
H543 H Uiso 1.33920 0.34300 0.18790 1.000 0.1110 calc R
H551 H Uiso 1.23250 0.50190 0.10060 1.000 0.0890 calc R
H552 H Uiso 1.37410 0.44920 0.12450 1.000 0.0890 calc R
H553 H Uiso 1.23890 0.51780 0.15630 1.000 0.0890 calc R
H571 H Uiso 0.60320 0.52800 0.24900 1.000 0.1270 calc R
H572 H Uiso 0.53250 0.48690 0.20970 1.000 0.1270 calc R
H573 H Uiso 0.44970 0.58170 0.23190 1.000 0.1270 calc R
H581 H Uiso 0.71410 0.65350 0.22550 1.000 0.1140 calc R
H582 H Uiso 0.55450 0.70270 0.21080 1.000 0.1140 calc R
H583 H Uiso 0.70400 0.69150 0.17260 1.000 0.1140 calc R
H591 H Uiso 0.54920 0.54050 0.12490 1.000 0.0960 calc R
H592 H Uiso 0.61390 0.62230 0.11240 1.000 0.0960 calc R
H593 H Uiso 0.45600 0.63430 0.14630 1.000 0.0960 calc R
H463 H Uiso 1.43680 0.60610 0.04210 1.000 0.0850 calc R
H471 H Uiso 1.40040 0.78280 -0.04070 1.000 0.0970 calc R
H472 H Uiso 1.51790 0.72250 -0.01010 1.000 0.0970 calc R
H49A H Uiso 0.55940 0.95270 0.03370 0.161(6) 0.0750 calc .
H49B H Uiso 0.64590 0.87930 -0.00620 0.161(6) 0.0750 calc .
H49C H Uiso 0.68560 0.97030 -0.00730 0.161(6) 0.0750 calc .
H50A H Uiso 0.66390 0.79160 0.06090 0.161(6) 0.0750 calc .
H50B H Uiso 0.59450 0.87270 0.09750 0.161(6) 0.0750 calc .
H50C H Uiso 0.75010 0.80510 0.10420 0.161(6) 0.0750 calc .
H51A H Uiso 0.84080 0.93320 0.10690 0.161(6) 0.0750 calc .
H51B H Uiso 0.68580 0.99380 0.09420 0.161(6) 0.0750 calc .
H51C H Uiso 0.84150 0.99830 0.06310 0.161(6) 0.0750 calc .
H621 H Uiso 0.78450 0.11850 0.12110 1.000 0.1260 calc R
H622 H Uiso 0.68180 0.07500 0.15880 1.000 0.1260 calc R
H623 H Uiso 0.82910 0.09420 0.17350 1.000 0.1260 calc R
H631 H Uiso 0.52840 0.26650 0.23480 1.000 0.0880 calc R
H632 H Uiso 0.62120 0.17040 0.24480 1.000 0.0880 calc R
H633 H Uiso 0.47370 0.18570 0.21960 1.000 0.0880 calc R
H651 H Uiso 0.27830 0.64220 0.36300 1.000 0.1600 calc R
H652 H Uiso 0.24210 0.55140 0.35660 1.000 0.1600 calc R
H653 H Uiso 0.38160 0.55610 0.38240 1.000 0.1600 calc R
H661 H Uiso 0.12510 0.53920 0.48500 1.000 0.1530 calc R
H662 H Uiso 0.25200 0.47830 0.44650 1.000 0.1530 calc R
H663 H Uiso 0.08060 0.50440 0.43760 1.000 0.1530 calc R

loop_
_atom_type_symbol
_atom_type_description
_atom_type_scat_dispersion_real
_atom_type_scat_dispersion_imag
_atom_type_scat_source
P P 0.1023 0.0942 'International Tables Vol C Tables 4.2.6.8 and 6.1.1.4'
O O 0.0106 0.0060 'International Tables Vol C Tables 4.2.6.8 and 6.1.1.4'
N N 0.0061 0.0033 'International Tables Vol C Tables 4.2.6.8 and 6.1.1.4'
F F 0.0171 0.0103 'International Tables Vol C Tables 4.2.6.8 and 6.1.1.4'
Cu Cu 0.3201 1.2651 'International Tables Vol C Tables 4.2.6.8 and 6.1.1.4'
H H 0.0000 0.0000 'International Tables Vol C Tables 4.2.6.8 and 6.1.1.4'
C C 0.0033 0.0016 'International Tables Vol C Tables 4.2.6.8 and 6.1.1.4'

loop_
_geom_angle_atom_site_label_1
_geom_angle_atom_site_label_2
_geom_angle_atom_site_label_3
_geom_angle
_geom_angle_site_symmetry_1
_geom_angle_site_symmetry_2
_geom_angle_site_symmetry_3
_geom_angle_publ_flag
O1 Cu1 N1 170.81(9) . . . yes
O1 Cu1 N2 96.77(10) . . . yes
O1 Cu1 N3 99.42(9) . . . yes
N1 Cu1 N2 81.50(10) . . . yes
N1 Cu1 N3 81.60(9) . . . yes
N2 Cu1 N3 162.81(10) . . . yes
O4 Cu2 N10 99.25(11) . . . yes
O4 Cu2 N8 168.67(11) . . . yes
O4 Cu2 N9 98.09(10) . . . yes
N9 Cu2 N10 162.65(11) . . . yes
N8 Cu2 N9 81.32(10) . . . yes
N8 Cu2 N10 81.54(10) . . . yes
F3 P1 F5 87.94(16) . . . yes
F1 P1 F4 92.2(2) . . . yes
F1 P1 F5 89.78(17) . . . yes
F1 P1 F6 92.3(2) . . . yes
F2 P1 F3 89.9(2) . . . yes
F2 P1 F4 176.3(3) . . . yes
F2 P1 F5 90.8(2) . . . yes
F2 P1 F6 88.7(2) . . . yes
F3 P1 F4 89.27(19) . . . yes
F1 P1 F3 177.2(2) . . . yes
F3 P1 F6 89.93(18) . . . yes
F4 P1 F5 85.6(2) . . . yes
F4 P1 F6 94.9(2) . . . yes
F5 P1 F6 177.80(19) . . . yes
F1 P1 F2 88.6(2) . . . yes
F7 P2 F8 89.3(2) . . . yes
F10 P2 F11 91.2(2) . . . yes
F7 P2 F11 87.5(2) . . . yes
F7 P2 F12 90.5(2) . . . yes
F8 P2 F9 89.2(2) . . . yes
F8 P2 F10 176.8(3) . . . yes
F8 P2 F11 89.1(3) . . . yes
F8 P2 F12 90.2(3) . . . yes
F9 P2 F10 94.0(2) . . . yes
F9 P2 F11 92.6(2) . . . yes
F9 P2 F12 89.3(2) . . . yes
F10 P2 F12 89.4(2) . . . yes
F7 P2 F9 178.43(19) . . . yes
F7 P2 F10 87.53(19) . . . yes
F11 P2 F12 177.9(3) . . . yes
Cu1 O1 C30 125.4(2) . . . yes
C30 O3 H3 112(3) . . . no
Cu2 O4 C60 119.1(2) . . . yes
C60 O6 H6 106(4) . . . no
Cu1 N1 C1 118.92(18) . . . yes
C1 N1 C5 122.1(2) . . . yes
Cu1 N1 C5 118.58(18) . . . yes
Cu1 N2 C6 116.20(17) . . . yes
C6 N2 C8 118.6(2) . . . yes
Cu1 N2 C8 124.0(2) . . . yes
Cu1 N3 C7 115.22(16) . . . yes
Cu1 N3 C11 124.66(18) . . . yes
C7 N3 C11 117.2(2) . . . yes
C9 N4 C14 120.7(3) . . . yes
C8 N4 C14 130.4(2) . . . yes
C8 N4 C9 108.8(3) . . . yes
C10 N5 C18 122.0(3) . . . yes
C8 N5 C18 129.0(2) . . . yes
C8 N5 C10 108.7(3) . . . yes
C12 N6 C22 120.8(3) . . . yes
C11 N6 C22 130.9(3) . . . yes
C11 N6 C12 108.3(3) . . . yes
C11 N7 C26 126.7(2) . . . yes
C13 N7 C26 124.4(3) . . . yes
C11 N7 C13 108.8(3) . . . yes
C31 N8 C35 122.4(3) . . . yes
Cu2 N8 C31 118.73(19) . . . yes
Cu2 N8 C35 118.7(2) . . . yes
Cu2 N9 C38 124.1(2) . . . yes
Cu2 N9 C36 116.84(18) . . . yes
C36 N9 C38 118.6(3) . . . yes
Cu2 N10 C41 125.63(19) . . . yes
Cu2 N10 C37 115.9(2) . . . yes
C37 N10 C41 118.2(2) . . . yes
C38 N11 C44 130.5(3) . . . yes
C38 N11 C39 108.8(3) . . . yes
C39 N11 C44 120.5(3) . . . yes
C38 N12 C48 130.4(3) . . . yes
C38 N12 C40 108.9(3) . . . yes
C40 N12 C48 120.7(3) . . . yes
C42 N13 C52 121.3(3) . . . yes
C41 N13 C42 108.7(3) . . . yes
C41 N13 C52 129.9(3) . . . yes
C43 N14 C56 120.5(3) . . . yes
C41 N14 C56 130.9(3) . . . yes
C41 N14 C43 108.6(3) . . . yes
C2 C1 C6 125.5(3) . . . no
N1 C1 C6 114.4(2) . . . yes
N1 C1 C2 120.1(3) . . . yes
C1 C2 C3 118.3(3) . . . no
C2 C3 C4 120.9(3) . . . no
C3 C4 C5 118.1(3) . . . no
N1 C5 C4 120.6(3) . . . yes
C4 C5 C7 125.0(2) . . . no
N1 C5 C7 114.4(2) . . . yes
N2 C6 C1 108.6(2) . . . yes
N3 C7 C5 108.8(2) . . . yes
N4 C8 N5 106.1(2) . . . yes
N2 C8 N5 125.5(3) . . . yes
N2 C8 N4 128.2(3) . . . yes
N4 C9 C10 108.1(3) . . . yes
N5 C10 C9 108.2(3) . . . yes
N6 C11 N7 106.5(2) . . . yes
N3 C11 N7 124.3(2) . . . yes
N3 C11 N6 129.2(3) . . . yes
N6 C12 C13 108.4(3) . . . yes
N7 C13 C12 108.1(3) . . . yes
N4 C14 C16 107.9(3) . . . yes
C15 C14 C17 106.7(3) . . . no
C16 C14 C17 110.6(3) . . . no
N4 C14 C15 112.4(3) . . . yes
N4 C14 C17 108.2(3) . . . yes
C15 C14 C16 111.1(3) . . . no
N5 C18 C19 114.1(5) . . . yes
C19 C18 C21 103.5(7) . . . no
N5 C18 C21 110.7(7) . . . yes
C19' C18 C20' 108.9(7) . . . no
N5 C18 C19' 112.8(6) . . . yes
N5 C18 C20' 105.4(5) . . . yes
C20 C18 C21 110.1(10) . . . no
C19 C18 C20 108.3(8) . . . no
N5 C18 C20 109.9(5) . . . yes
C20' C18 C21' 112.2(9) . . . no
C19' C18 C21' 112.9(10) . . . no
N5 C18 C21' 104.3(7) . . . yes
N6 C22 C23 107.6(3) . . . yes
C23 C22 C24 111.2(3) . . . no
C23 C22 C25 110.0(3) . . . no
N6 C22 C25 108.4(3) . . . yes
N6 C22 C24 112.3(3) . . . yes
C24 C22 C25 107.4(3) . . . no
N7 C26 C29 109.7(3) . . . yes
C27 C26 C29 109.1(3) . . . no
C28 C26 C29 110.1(3) . . . no
C27 C26 C28 108.9(3) . . . no
N7 C26 C27 108.0(3) . . . yes
N7 C26 C28 111.0(3) . . . yes
O1 C30 O3 114.1(3) . . . yes
O2 C30 O3 121.5(3) . . . yes
O1 C30 O2 124.4(3) . . . yes
C3 C2 H2 121.00 . . . no
C1 C2 H2 121.00 . . . no
C2 C3 H31 120.00 . . . no
C4 C3 H31 120.00 . . . no
C3 C4 H4 121.00 . . . no
C5 C4 H4 121.00 . . . no
H61 C6 H62 108.00 . . . no
C1 C6 H62 110.00 . . . no
N2 C6 H61 110.00 . . . no
C1 C6 H61 110.00 . . . no
N2 C6 H62 110.00 . . . no
H71 C7 H72 108.00 . . . no
N3 C7 H71 110.00 . . . no
C5 C7 H72 110.00 . . . no
C5 C7 H71 110.00 . . . no
N3 C7 H72 110.00 . . . no
C10 C9 H9 126.00 . . . no
N4 C9 H9 126.00 . . . no
C9 C10 H10 126.00 . . . no
N5 C10 H10 126.00 . . . no
C13 C12 H12 126.00 . . . no
N6 C12 H12 126.00 . . . no
N7 C13 H13 126.00 . . . no
C12 C13 H13 126.00 . . . no
H151 C15 H152 109.00 . . . no
C14 C15 H152 109.00 . . . no
C14 C15 H153 109.00 . . . no
H152 C15 H153 110.00 . . . no
H151 C15 H153 109.00 . . . no
C14 C15 H151 110.00 . . . no
C14 C16 H162 109.00 . . . no
H162 C16 H163 109.00 . . . no
C14 C16 H163 109.00 . . . no
H161 C16 H163 109.00 . . . no
C14 C16 H161 109.00 . . . no
H161 C16 H162 109.00 . . . no
C14 C17 H171 109.00 . . . no
H171 C17 H173 109.00 . . . no
H172 C17 H173 110.00 . . . no
C14 C17 H173 109.00 . . . no
C14 C17 H172 109.00 . . . no
H171 C17 H172 109.00 . . . no
C18 C19 H19B 109.00 . . . no
H19B C19 H19C 109.00 . . . no
H19A C19 H19C 110.00 . . . no
C18 C19 H19A 110.00 . . . no
H19A C19 H19B 109.00 . . . no
C18 C19 H19C 109.00 . . . no
C18 C19' H19F 109.00 . . . no
C18 C19' H19E 109.00 . . . no
C18 C19' H19D 109.00 . . . no
H19E C19' H19F 110.00 . . . no
H19D C19' H19F 110.00 . . . no
H19D C19' H19E 109.00 . . . no
H20A C20 H20C 110.00 . . . no
H20B C20 H20C 109.00 . . . no
C18 C20 H20A 109.00 . . . no
C18 C20 H20B 109.00 . . . no
H20A C20 H20B 109.00 . . . no
C18 C20 H20C 109.00 . . . no
C18 C20' H20F 109.00 . . . no
H20D C20' H20F 109.00 . . . no
C18 C20' H20E 110.00 . . . no
H20D C20' H20E 109.00 . . . no
H20E C20' H20F 109.00 . . . no
C18 C20' H20D 110.00 . . . no
H21A C21 H21B 110.00 . . . no
C18 C21 H21B 109.00 . . . no
C18 C21 H21C 109.00 . . . no
H21B C21 H21C 109.00 . . . no
C18 C21 H21A 109.00 . . . no
H21A C21 H21C 110.00 . . . no
H21D C21' H21E 109.00 . . . no
H21D C21' H21F 110.00 . . . no
C18 C21' H21E 109.00 . . . no
C18 C21' H21F 110.00 . . . no
C18 C21' H21D 109.00 . . . no
H21E C21' H21F 110.00 . . . no
H231 C23 H232 109.00 . . . no
C22 C23 H231 109.00 . . . no
C22 C23 H232 110.00 . . . no
C22 C23 H233 109.00 . . . no
H231 C23 H233 110.00 . . . no
H232 C23 H233 109.00 . . . no
C22 C24 H241 109.00 . . . no
H241 C24 H242 110.00 . . . no
H242 C24 H243 109.00 . . . no
C22 C24 H243 109.00 . . . no
C22 C24 H242 109.00 . . . no
H241 C24 H243 109.00 . . . no
C22 C25 H252 109.00 . . . no
H252 C25 H253 110.00 . . . no
H251 C25 H252 109.00 . . . no
C22 C25 H251 110.00 . . . no
C22 C25 H253 109.00 . . . no
H251 C25 H253 109.00 . . . no
H271 C27 H273 109.00 . . . no
C26 C27 H273 109.00 . . . no
H271 C27 H272 110.00 . . . no
C26 C27 H271 109.00 . . . no
H272 C27 H273 110.00 . . . no
C26 C27 H272 109.00 . . . no
C26 C28 H281 109.00 . . . no
C26 C28 H282 110.00 . . . no
H281 C28 H282 109.00 . . . no
C26 C28 H283 110.00 . . . no
H281 C28 H283 109.00 . . . no
H282 C28 H283 110.00 . . . no
H291 C29 H292 109.00 . . . no
C26 C29 H293 109.00 . . . no
H291 C29 H293 109.00 . . . no
C26 C29 H291 109.00 . . . no
C26 C29 H292 109.00 . . . no
H292 C29 H293 110.00 . . . no
C32 C31 C36 125.7(3) . . . no
N8 C31 C32 119.8(3) . . . yes
N8 C31 C36 114.6(3) . . . yes
C31 C32 C33 118.2(3) . . . no
C32 C33 C34 121.0(3) . . . no
C33 C34 C35 118.6(3) . . . no
N8 C35 C34 120.0(3) . . . yes
N8 C35 C37 114.3(3) . . . yes
C34 C35 C37 125.7(3) . . . no
N9 C36 C31 108.5(3) . . . yes
N10 C37 C35 109.4(2) . . . yes
N9 C38 N11 127.0(3) . . . yes
N9 C38 N12 126.8(3) . . . yes
N11 C38 N12 106.2(2) . . . yes
N11 C39 C40 108.2(3) . . . yes
N12 C40 C39 108.0(3) . . . yes
N13 C41 N14 106.2(3) . . . yes
N10 C41 N13 127.3(3) . . . yes
N10 C41 N14 126.3(3) . . . yes
N13 C42 C43 108.2(3) . . . yes
N14 C43 C42 108.2(3) . . . yes
N11 C44 C47 106.9(3) . . . yes
N11 C44 C45 108.4(3) . . . yes
C45 C44 C47 110.2(3) . . . no
N11 C44 C46 113.1(3) . . . yes
C45 C44 C46 107.4(3) . . . no
C46 C44 C47 110.9(3) . . . no
C50' C48 C51' 102.8(12) . . . no
N12 C48 C49 105.7(3) . . . yes
N12 C48 C50 106.5(3) . . . yes
N12 C48 C51 113.9(3) . . . yes
N12 C48 C49' 116.4(9) . . . yes
N12 C48 C50' 111.9(9) . . . yes
N12 C48 C51' 114.7(11) . . . yes
C49 C48 C50 112.0(4) . . . no
C49 C48 C51 108.6(3) . . . no
C50 C48 C51 110.2(4) . . . no
C49' C48 C50' 97.9(13) . . . no
C49' C48 C51' 111.1(13) . . . no
N13 C52 C54 107.8(3) . . . yes
N13 C52 C53 107.9(3) . . . yes
N13 C52 C55 112.2(3) . . . yes
C53 C52 C54 109.7(3) . . . no
C53 C52 C55 107.8(3) . . . no
C54 C52 C55 111.4(3) . . . no
N14 C56 C57 106.7(3) . . . yes
N14 C56 C58 113.6(3) . . . yes
N14 C56 C59 107.2(3) . . . yes
C57 C56 C58 109.4(4) . . . no
C57 C56 C59 110.8(3) . . . no
C58 C56 C59 109.2(3) . . . no
O4 C60 O5 124.7(3) . . . yes
O4 C60 O6 114.8(3) . . . yes
O5 C60 O6 120.5(3) . . . yes
C31 C32 H32 121.00 . . . no
C33 C32 H32 121.00 . . . no
C34 C33 H33 120.00 . . . no
C32 C33 H33 119.00 . . . no
C33 C34 H34 121.00 . . . no
C35 C34 H34 121.00 . . . no
N9 C36 H362 110.00 . . . no
N9 C36 H361 110.00 . . . no
H361 C36 H362 108.00 . . . no
C31 C36 H361 110.00 . . . no
C31 C36 H362 110.00 . . . no
H371 C37 H372 108.00 . . . no
N10 C37 H371 110.00 . . . no
N10 C37 H372 110.00 . . . no
C35 C37 H371 110.00 . . . no
C35 C37 H372 110.00 . . . no
N11 C39 H39 126.00 . . . no
C40 C39 H39 126.00 . . . no
N12 C40 H40 126.00 . . . no
C39 C40 H40 126.00 . . . no
C43 C42 H42 126.00 . . . no
N13 C42 H42 126.00 . . . no
N14 C43 H43 126.00 . . . no
C42 C43 H43 126.00 . . . no
H452 C45 H453 110.00 . . . no
C44 C45 H452 109.00 . . . no
C44 C45 H453 110.00 . . . no
C44 C45 H451 109.00 . . . no
H451 C45 H453 109.00 . . . no
H451 C45 H452 109.00 . . . no
C44 C46 H462 110.00 . . . no
C44 C46 H461 109.00 . . . no
C44 C46 H463 109.00 . . . no
H461 C46 H462 110.00 . . . no
H461 C46 H463 109.00 . . . no
H462 C46 H463 110.00 . . . no
C44 C47 H472 109.00 . . . no
C44 C47 H473 109.00 . . . no
C44 C47 H471 109.00 . . . no
H471 C47 H472 110.00 . . . no
H471 C47 H473 109.00 . . . no
H472 C47 H473 110.00 . . . no
H492 C49 H493 110.00 . . . no
H491 C49 H493 109.00 . . . no
H491 C49 H492 109.00 . . . no
C48 C49 H491 109.00 . . . no
C48 C49 H492 109.00 . . . no
C48 C49 H493 109.00 . . . no
H49A C49' H49B 109.00 . . . no
H49A C49' H49C 109.00 . . . no
H49B C49' H49C 109.00 . . . no
C48 C49' H49C 110.00 . . . no
C48 C49' H49A 110.00 . . . no
C48 C49' H49B 110.00 . . . no
C48 C50 H503 109.00 . . . no
C48 C50 H502 109.00 . . . no
C48 C50 H501 109.00 . . . no
H501 C50 H502 110.00 . . . no
H501 C50 H503 110.00 . . . no
H502 C50 H503 109.00 . . . no
H50B C50' H50C 109.00 . . . no
C48 C50' H50A 109.00 . . . no
C48 C50' H50B 110.00 . . . no
H50A C50' H50C 109.00 . . . no
C48 C50' H50C 110.00 . . . no
H50A C50' H50B 109.00 . . . no
C48 C51 H512 109.00 . . . no
C48 C51 H511 110.00 . . . no
C48 C51 H513 109.00 . . . no
H511 C51 H512 109.00 . . . no
H511 C51 H513 109.00 . . . no
H512 C51 H513 110.00 . . . no
H51A C51' H51B 110.00 . . . no
C48 C51' H51C 109.00 . . . no
C48 C51' H51A 109.00 . . . no
C48 C51' H51B 110.00 . . . no
H51B C51' H51C 110.00 . . . no
H51A C51' H51C 109.00 . . . no
C52 C53 H532 109.00 . . . no
C52 C53 H533 109.00 . . . no
H531 C53 H533 109.00 . . . no
H532 C53 H533 110.00 . . . no
H531 C53 H532 110.00 . . . no
C52 C53 H531 109.00 . . . no
C52 C54 H542 110.00 . . . no
C52 C54 H543 110.00 . . . no
H541 C54 H542 109.00 . . . no
H541 C54 H543 109.00 . . . no
H542 C54 H543 109.00 . . . no
C52 C54 H541 109.00 . . . no
C52 C55 H551 110.00 . . . no
C52 C55 H552 109.00 . . . no
H551 C55 H552 110.00 . . . no
H551 C55 H553 109.00 . . . no
H552 C55 H553 109.00 . . . no
C52 C55 H553 110.00 . . . no
C56 C57 H572 110.00 . . . no
C56 C57 H573 109.00 . . . no
C56 C57 H571 109.00 . . . no
H571 C57 H573 110.00 . . . no
H572 C57 H573 109.00 . . . no
H571 C57 H572 109.00 . . . no
C56 C58 H582 109.00 . . . no
C56 C58 H583 109.00 . . . no
C56 C58 H581 109.00 . . . no
H581 C58 H583 110.00 . . . no
H582 C58 H583 110.00 . . . no
H581 C58 H582 109.00 . . . no
C56 C59 H592 109.00 . . . no
C56 C59 H593 110.00 . . . no
H591 C59 H592 110.00 . . . no
H591 C59 H593 109.00 . . . no
H592 C59 H593 109.00 . . . no
C56 C59 H591 109.00 . . . no
O7 C61 C63 121.4(3) . . . yes
O7 C61 C62 121.7(4) . . . yes
C62 C61 C63 116.9(3) . . . no
C61 C62 H623 110.00 . . . no
C61 C62 H621 110.00 . . . no
C61 C62 H622 109.00 . . . no
H622 C62 H623 109.00 . . . no
H621 C62 H622 109.00 . . . no
H621 C62 H623 109.00 . . . no
H631 C63 H633 110.00 . . . no
C61 C63 H631 110.00 . . . no
C61 C63 H632 109.00 . . . no
C61 C63 H633 109.00 . . . no
H631 C63 H632 109.00 . . . no
H632 C63 H633 110.00 . . . no
O8 C64 C66 121.2(4) . . . yes
O8 C64 C65 121.4(5) . . . yes
C65 C64 C66 117.4(4) . . . no
C64 C65 H653 109.00 . . . no
C64 C65 H651 109.00 . . . no
C64 C65 H652 109.00 . . . no
H652 C65 H653 109.00 . . . no
H651 C65 H652 110.00 . . . no
H651 C65 H653 109.00 . . . no
H662 C66 H663 110.00 . . . no
C64 C66 H661 109.00 . . . no
C64 C66 H662 109.00 . . . no
C64 C66 H663 109.00 . . . no
H661 C66 H662 109.00 . . . no
H661 C66 H663 110.00 . . . no

loop_
_geom_bond_atom_site_label_1
_geom_bond_atom_site_label_2
_geom_bond_distance
_geom_bond_site_symmetry_1
_geom_bond_site_symmetry_2
_geom_bond_publ_flag
Cu1 O1 1.906(3) . . yes
Cu1 N1 1.926(2) . . yes
Cu1 N2 1.957(2) . . yes
Cu1 N3 1.972(2) . . yes
Cu2 O4 1.926(3) . . yes
Cu2 N8 1.934(3) . . yes
Cu2 N9 1.952(3) . . yes
Cu2 N10 1.962(2) . . yes
P1 F2 1.556(5) . . yes
P1 F3 1.579(3) . . yes
P1 F4 1.564(4) . . yes
P1 F1 1.551(4) . . yes
P1 F6 1.551(4) . . yes
P1 F5 1.596(3) . . yes
P2 F12 1.523(4) . . yes
P2 F8 1.571(4) . . yes
P2 F10 1.539(4) . . yes
P2 F11 1.538(4) . . yes
P2 F7 1.584(4) . . yes
P2 F9 1.567(4) . . yes
O1 C30 1.255(4) . . yes
O2 C30 1.233(5) . . yes
O3 C30 1.335(5) . . yes
O3 H3 0.94(5) . . no
O4 C60 1.259(4) . . yes
O5 C60 1.242(5) . . yes
O6 C60 1.332(5) . . yes
O6 H6 0.90(6) . . no
O7 C61 1.202(4) . . yes
O8 C64 1.204(6) . . yes
N1 C5 1.340(3) . . yes
N1 C1 1.336(4) . . yes
N2 C6 1.459(4) . . yes
N2 C8 1.343(3) . . yes
N3 C7 1.457(3) . . yes
N3 C11 1.353(4) . . yes
N4 C8 1.370(4) . . yes
N4 C9 1.382(4) . . yes
N4 C14 1.512(5) . . yes
N5 C18 1.508(4) . . yes
N5 C8 1.372(4) . . yes
N5 C10 1.382(4) . . yes
N6 C12 1.383(5) . . yes
N6 C11 1.372(4) . . yes
N6 C22 1.510(5) . . yes
N7 C11 1.364(4) . . yes
N7 C26 1.511(4) . . yes
N7 C13 1.382(4) . . yes
N8 C35 1.342(4) . . yes
N8 C31 1.343(4) . . yes
N9 C38 1.348(4) . . yes
N9 C36 1.460(4) . . yes
N10 C41 1.344(4) . . yes
N10 C37 1.457(4) . . yes
N11 C44 1.505(5) . . yes
N11 C38 1.371(4) . . yes
N11 C39 1.376(4) . . yes
N12 C40 1.383(4) . . yes
N12 C38 1.362(4) . . yes
N12 C48 1.501(5) . . yes
N13 C52 1.511(5) . . yes
N13 C42 1.378(5) . . yes
N13 C41 1.371(4) . . yes
N14 C41 1.372(4) . . yes
N14 C56 1.501(4) . . yes
N14 C43 1.380(4) . . yes
C1 C6 1.508(4) . . no
C1 C2 1.387(4) . . no
C2 C3 1.382(4) . . no
C3 C4 1.385(5) . . no
C4 C5 1.378(4) . . no
C5 C7 1.504(4) . . no
C9 C10 1.330(5) . . no
C12 C13 1.326(5) . . no
C14 C17 1.534(4) . . no
C14 C16 1.522(5) . . no
C14 C15 1.529(4) . . no
C18 C19' 1.489(9) . . no
C18 C21' 1.489(16) . . no
C18 C20 1.504(10) . . no
C18 C21 1.540(15) . . no
C18 C20' 1.521(13) . . no
C18 C19 1.546(11) . . no
C22 C23 1.529(4) . . no
C22 C25 1.530(5) . . no
C22 C24 1.524(5) . . no
C26 C29 1.524(5) . . no
C26 C27 1.527(5) . . no
C26 C28 1.519(5) . . no
C2 H2 0.9500 . . no
C3 H31 0.9500 . . no
C4 H4 0.9500 . . no
C6 H62 0.9900 . . no
C6 H61 0.9900 . . no
C7 H72 0.9900 . . no
C7 H71 0.9900 . . no
C9 H9 0.9500 . . no
C10 H10 0.9500 . . no
C12 H12 0.9500 . . no
C13 H13 0.9500 . . no
C15 H151 0.9800 . . no
C15 H152 0.9800 . . no
C15 H153 0.9800 . . no
C16 H163 0.9800 . . no
C16 H162 0.9800 . . no
C16 H161 0.9800 . . no
C17 H172 0.9800 . . no
C17 H173 0.9800 . . no
C17 H171 0.9800 . . no
C19 H19B 0.9800 . . no
C19 H19C 0.9800 . . no
C19 H19A 0.9800 . . no
C19' H19D 0.9800 . . no
C19' H19F 0.9800 . . no
C19' H19E 0.9800 . . no
C20 H20B 0.9800 . . no
C20 H20C 0.9800 . . no
C20 H20A 0.9800 . . no
C20' H20E 0.9800 . . no
C20' H20F 0.9800 . . no
C20' H20D 0.9800 . . no
C21 H21B 0.9800 . . no
C21 H21A 0.9800 . . no
C21 H21C 0.9800 . . no
C21' H21F 0.9800 . . no
C21' H21E 0.9800 . . no
C21' H21D 0.9800 . . no
C23 H232 0.9800 . . no
C23 H233 0.9800 . . no
C23 H231 0.9800 . . no
C24 H241 0.9800 . . no
C24 H243 0.9800 . . no
C24 H242 0.9800 . . no
C25 H251 0.9800 . . no
C25 H253 0.9800 . . no
C25 H252 0.9800 . . no
C27 H271 0.9800 . . no
C27 H273 0.9800 . . no
C27 H272 0.9800 . . no
C28 H282 0.9800 . . no
C28 H283 0.9800 . . no
C28 H281 0.9800 . . no
C29 H293 0.9800 . . no
C29 H292 0.9800 . . no
C29 H291 0.9800 . . no
C31 C36 1.506(4) . . no
C31 C32 1.389(5) . . no
C32 C33 1.382(5) . . no
C33 C34 1.381(5) . . no
C34 C35 1.378(4) . . no
C35 C37 1.503(5) . . no
C39 C40 1.330(5) . . no
C42 C43 1.332(5) . . no
C44 C46 1.516(5) . . no
C44 C45 1.526(5) . . no
C44 C47 1.533(6) . . no
C48 C51' 1.51(2) . . no
C48 C51 1.509(6) . . no
C48 C50 1.498(7) . . no
C48 C50' 1.60(3) . . no
C48 C49' 1.55(2) . . no
C48 C49 1.543(6) . . no
C52 C55 1.513(6) . . no
C52 C54 1.518(6) . . no
C52 C53 1.534(6) . . no
C56 C58 1.513(6) . . no
C56 C59 1.516(6) . . no
C56 C57 1.531(6) . . no
C32 H32 0.9500 . . no
C33 H33 0.9500 . . no
C34 H34 0.9500 . . no
C36 H362 0.9900 . . no
C36 H361 0.9900 . . no
C37 H372 0.9900 . . no
C37 H371 0.9900 . . no
C39 H39 0.9500 . . no
C40 H40 0.9500 . . no
C42 H42 0.9500 . . no
C43 H43 0.9500 . . no
C45 H453 0.9800 . . no
C45 H452 0.9800 . . no
C45 H451 0.9800 . . no
C46 H461 0.9800 . . no
C46 H463 0.9800 . . no
C46 H462 0.9800 . . no
C47 H473 0.9800 . . no
C47 H471 0.9800 . . no
C47 H472 0.9800 . . no
C49 H492 0.9800 . . no
C49 H491 0.9800 . . no
C49 H493 0.9800 . . no
C49' H49A 0.9800 . . no
C49' H49B 0.9800 . . no
C49' H49C 0.9800 . . no
C50 H503 0.9800 . . no
C50 H502 0.9800 . . no
C50 H501 0.9800 . . no
C50' H50C 0.9800 . . no
C50' H50A 0.9800 . . no
C50' H50B 0.9800 . . no
C51 H512 0.9800 . . no
C51 H511 0.9800 . . no
C51 H513 0.9800 . . no
C51' H51C 0.9800 . . no
C51' H51B 0.9800 . . no
C51' H51A 0.9800 . . no
C53 H532 0.9800 . . no
C53 H533 0.9800 . . no
C53 H531 0.9800 . . no
C54 H542 0.9800 . . no
C54 H541 0.9800 . . no
C54 H543 0.9800 . . no
C55 H552 0.9800 . . no
C55 H553 0.9800 . . no
C55 H551 0.9800 . . no
C57 H573 0.9800 . . no
C57 H571 0.9800 . . no
C57 H572 0.9800 . . no
C58 H581 0.9800 . . no
C58 H582 0.9800 . . no
C58 H583 0.9800 . . no
C59 H592 0.9800 . . no
C59 H593 0.9800 . . no
C59 H591 0.9800 . . no
C61 C63 1.490(5) . . no
C61 C62 1.489(6) . . no
C62 H621 0.9800 . . no
C62 H622 0.9800 . . no
C62 H623 0.9800 . . no
C63 H632 0.9800 . . no
C63 H633 0.9800 . . no
C63 H631 0.9800 . . no
C64 C65 1.474(8) . . no
C64 C66 1.468(7) . . no
C65 H651 0.9800 . . no
C65 H653 0.9800 . . no
C65 H652 0.9800 . . no
C66 H662 0.9800 . . no
C66 H663 0.9800 . . no
C66 H661 0.9800 . . no

loop_
_geom_hbond_atom_site_label_D
_geom_hbond_atom_site_label_H
_geom_hbond_atom_site_label_A
_geom_hbond_distance_DH
_geom_hbond_distance_HA
_geom_hbond_distance_DA
_geom_hbond_angle_DHA
_geom_hbond_site_symmetry_A
O3 H3 O2 0.94(5) 1.63(5) 2.572(3) 176(5) 2_656
O6 H6 O5 0.90(7) 1.72(7) 2.613(4) 172(6) 2_765
